data_7712987
loop_
_publ_author_name
'Khrizanforova, Vera'
'Fayzullin, Robert R.'
'Bogomyakov, Artem'
'Morozov, Vladimir'
'Batulin, Ruslan Germanovich'
'Gerasimova, Tatiana'
'Islamov, Daut'
'Budnikova, Yulia H.'

_publ_section_title
;
 Cobalt(II) coordination to N4-acenaphthene-based ligand and its sodium
 complex
;
_journal_name_full 'Dalton Transactions'
_journal_paper_doi 10.1039/D3DT00347G
_journal_year 2023
_chemical_formula_moiety 'C24 H14 Cl2 N4 Zn'
_chemical_formula_sum 'C24 H14 Cl2 N4 Zn'
_chemical_formula_weight 494.66
_space_group_crystal_system orthorhombic
_space_group_IT_number 61
_space_group_name_Hall '-P 2ac 2ab'
_space_group_name_H-M_alt 'P b c a'
_atom_sites_solution_hydrogens geom
_audit_creation_method SHELXL-2018/3
_audit_update_record
;
2022-07-18 deposited with the CCDC.	2023-05-09 downloaded from the CCDC.
;
_cell_angle_alpha 90
_cell_angle_beta 90
_cell_angle_gamma 90
_cell_formula_units_Z 8
_cell_length_a 6.8847(5)
_cell_length_b 15.7843(8)
_cell_length_c 38.549(2)
_cell_measurement_reflns_used 1464
_cell_measurement_temperature 100(2)
_cell_measurement_theta_max 64.0900
_cell_measurement_theta_min 4.6030
_cell_volume 4189.1(4)
_computing_cell_refinement 'CrysAlisPro 1.171.41.112a (Rigaku OD, 2021)'
_computing_data_collection 'CrysAlisPro 1.171.41.112a (Rigaku OD, 2021)'
_computing_data_reduction 'CrysAlisPro 1.171.41.112a (Rigaku OD, 2021)'
_computing_molecular_graphics
;
WinGX (Farrugia, 2012); ORTEP-3 (Farrugia, 2012);
PLATON (Spek, 2009); Olex2 (Dolomanov et al., 2009)
;
_computing_publication_material
;
WinGX (Farrugia, 2012); ORTEP-3 (Farrugia, 2012);
PLATON (Spek, 2009); Olex2 (Dolomanov et al., 2009)
;
_computing_structure_refinement 'SHELXL-2018/3 (Sheldrick, 2015)'
_computing_structure_solution 'SHELXT-2018/2 (Sheldrick, 2015)'
_diffrn_ambient_temperature 100(2)
_diffrn_measured_fraction_theta_full 0.997
_diffrn_measured_fraction_theta_max 0.997
_diffrn_measurement_device_type 'XtaLAB Synergy, single source at home/near'
_diffrn_measurement_method '\w scans'
_diffrn_radiation_probe x-ray
_diffrn_radiation_type CuK\a
_diffrn_radiation_wavelength 1.54184
_diffrn_reflns_av_R_equivalents 0.1174
_diffrn_reflns_av_unetI/netI 0.0966
_diffrn_reflns_Laue_measured_fraction_full 0.997
_diffrn_reflns_Laue_measured_fraction_max 0.997
_diffrn_reflns_limit_h_max 8
_diffrn_reflns_limit_h_min -8
_diffrn_reflns_limit_k_max 18
_diffrn_reflns_limit_k_min -19
_diffrn_reflns_limit_l_max 44
_diffrn_reflns_limit_l_min -46
_diffrn_reflns_number 13840
_diffrn_reflns_point_group_measured_fraction_full 0.997
_diffrn_reflns_point_group_measured_fraction_max 0.997
_diffrn_reflns_theta_full 67.684
_diffrn_reflns_theta_max 68.241
_diffrn_reflns_theta_min 4.588
_diffrn_source 'microfocus sealed X-ray tube'
_exptl_absorpt_coefficient_mu 4.130
_exptl_absorpt_correction_T_max 0.949
_exptl_absorpt_correction_T_min 0.705
_exptl_absorpt_correction_type gaussian
_exptl_absorpt_process_details
;
CrysAlisPro 1.171.41.112a (Rigaku Oxford Diffraction, 2021).
Numerical absorption correction based on gaussian integration over
a multifaceted crystal model. Empirical absorption correction using
spherical harmonics, frame scaling and detector area scaling,
implemented in SCALE3 ABSPACK scaling algorithm.
;
_exptl_crystal_colour yellow
_exptl_crystal_density_diffrn 1.569
_exptl_crystal_description prism
_exptl_crystal_F_000 2000
_exptl_crystal_size_max 0.120
_exptl_crystal_size_mid 0.050
_exptl_crystal_size_min 0.040
_refine_diff_density_max 0.467
_refine_diff_density_min -0.433
_refine_diff_density_rms 0.097
_refine_ls_extinction_method none
_refine_ls_goodness_of_fit_ref 1.244
_refine_ls_hydrogen_treatment constr
_refine_ls_matrix_type full
_refine_ls_number_parameters 280
_refine_ls_number_reflns 3831
_refine_ls_number_restraints 0
_refine_ls_restrained_S_all 1.244
_refine_ls_R_factor_all 0.1385
_refine_ls_R_factor_gt 0.0928
_refine_ls_shift/su_max 0.001
_refine_ls_shift/su_mean 0.000
_refine_ls_structure_factor_coef Fsqd
_refine_ls_weighting_details 'w=1/[\s^2^(Fo^2^)+(0.0226P)^2^+15.5032P] where P=(Fo^2^+2Fc^2^)/3'
_refine_ls_weighting_scheme calc
_refine_ls_wR_factor_gt 0.1489
_refine_ls_wR_factor_ref 0.1620
_reflns_Friedel_coverage 0.000
_reflns_number_gt 2708
_reflns_number_total 3831
_reflns_threshold_expression 'I > 2\s(I)'
_cod_data_source_file d3dt00347g1.cif
_cod_data_source_block bud675
_cod_original_cell_volume 4189.2(4)
_cod_database_code 7712987
_shelx_shelxl_version_number 2018/3
_shelx_space_group_comment
;
The symmetry employed for this shelxl refinement is uniquely defined
by the following loop, which should always be used as a source of
symmetry information in preference to the above space-group names.
They are only intended as comments.
;
_shelx_estimated_absorpt_t_min 0.637
_shelx_estimated_absorpt_t_max 0.852

loop_
_space_group_symop_operation_xyz
'x, y, z'
'-x+1/2, -y, z+1/2'
'-x, y+1/2, -z+1/2'
'x+1/2, -y+1/2, -z'
'-x, -y, -z'
'x-1/2, y, -z-1/2'
'x, -y-1/2, z-1/2'
'-x-1/2, y-1/2, z'

loop_
_atom_site_label
_atom_site_type_symbol
_atom_site_fract_x
_atom_site_fract_y
_atom_site_fract_z
_atom_site_U_iso_or_equiv
_atom_site_adp_type
_atom_site_occupancy
_atom_site_site_symmetry_order
_atom_site_calc_flag
_atom_site_refinement_flags_posn
_atom_site_refinement_flags_adp
_atom_site_refinement_flags_occupancy
_atom_site_disorder_assembly
_atom_site_disorder_group
Zn1 Zn 0.89271(14) 0.49190(5) 0.58561(2) 0.0287(3) Uani 1 1 d . . . . .
Cl1 Cl 1.0497(3) 0.56282(11) 0.62664(5) 0.0344(4) Uani 1 1 d . . . . .
Cl2 Cl 1.0593(4) 0.41416(15) 0.54841(5) 0.0634(8) Uani 1 1 d . . . . .
N1 N 0.5544(8) 0.5380(3) 0.67324(15) 0.0228(12) Uani 1 1 d . . . . .
N2 N 0.5621(8) 0.6860(3) 0.63091(15) 0.0236(13) Uani 1 1 d . . . . .
N3 N 0.6757(9) 0.4159(3) 0.60415(15) 0.0243(13) Uani 1 1 d . . . . .
N4 N 0.6899(9) 0.5670(3) 0.56067(15) 0.0290(14) Uani 1 1 d . . . . .
C31 C 0.5356(11) 0.4457(4) 0.62487(19) 0.0252(15) Uani 1 1 d . . . . .
C32 C 0.3834(13) 0.3951(4) 0.6355(2) 0.0358(18) Uani 1 1 d . . . . .
H32 H 0.286440 0.417184 0.650526 0.043 Uiso 1 1 calc R U . . .
C33 C 0.3725(12) 0.3123(4) 0.6242(2) 0.039(2) Uani 1 1 d . . . . .
H33 H 0.266241 0.277542 0.630880 0.047 Uiso 1 1 calc R U . . .
C34 C 0.5164(12) 0.2807(5) 0.6034(2) 0.040(2) Uani 1 1 d . . . . .
H34 H 0.513051 0.223413 0.595851 0.048 Uiso 1 1 calc R U . . .
C35 C 0.6660(12) 0.3333(4) 0.5934(2) 0.0342(18) Uani 1 1 d . . . . .
H35 H 0.765199 0.311727 0.578750 0.041 Uiso 1 1 calc R U . . .
C41 C 0.5495(12) 0.6065(4) 0.57863(17) 0.0278(16) Uani 1 1 d . . . . .
C42 C 0.4072(13) 0.6532(5) 0.56150(19) 0.0361(18) Uani 1 1 d . . . . .
H42 H 0.310328 0.682269 0.574412 0.043 Uiso 1 1 calc R U . . .
C43 C 0.4072(13) 0.6573(5) 0.5260(2) 0.045(2) Uani 1 1 d . . . . .
H43 H 0.308885 0.688205 0.514141 0.054 Uiso 1 1 calc R U . . .
C44 C 0.5501(14) 0.6165(5) 0.5076(2) 0.046(2) Uani 1 1 d . . . . .
H44 H 0.553140 0.619221 0.482949 0.055 Uiso 1 1 calc R U . . .
C45 C 0.6901(13) 0.5712(5) 0.5258(2) 0.042(2) Uani 1 1 d . . . . .
H45 H 0.788891 0.542467 0.513202 0.051 Uiso 1 1 calc R U . . .
C101 C 0.5732(11) 0.6156(4) 0.68629(18) 0.0292(16) Uani 1 1 d . . . . .
C102 C 0.5724(11) 0.6891(4) 0.6652(2) 0.0288(16) Uani 1 1 d . . . . .
C103 C 0.5843(10) 0.7637(4) 0.68787(19) 0.0279(16) Uani 1 1 d . . . . .
C104 C 0.5949(11) 0.8503(4) 0.6823(2) 0.0353(18) Uani 1 1 d . . . . .
H104 H 0.593334 0.873527 0.659537 0.042 Uiso 1 1 calc R U . . .
C105 C 0.6083(12) 0.9029(5) 0.7122(2) 0.044(2) Uani 1 1 d . . . . .
H105 H 0.621233 0.962329 0.708940 0.053 Uiso 1 1 calc R U . . .
C106 C 0.6034(11) 0.8724(5) 0.7449(2) 0.045(2) Uani 1 1 d . . . . .
H106 H 0.607001 0.910737 0.763862 0.054 Uiso 1 1 calc R U . . .
C107 C 0.5928(10) 0.7834(5) 0.7514(2) 0.0383(19) Uani 1 1 d . . . . .
C108 C 0.5919(12) 0.7404(6) 0.7832(2) 0.047(2) Uani 1 1 d . . . . .
H108 H 0.594561 0.772041 0.804119 0.056 Uiso 1 1 calc R U . . .
C109 C 0.5872(12) 0.6533(6) 0.7847(2) 0.045(2) Uani 1 1 d . . . . .
H109 H 0.584669 0.626206 0.806676 0.055 Uiso 1 1 calc R U . . .
C110 C 0.5860(10) 0.6030(5) 0.7542(2) 0.0363(18) Uani 1 1 d . . . . .
H110 H 0.588047 0.542898 0.755616 0.044 Uiso 1 1 calc R U . . .
C111 C 0.5818(10) 0.6427(5) 0.72264(19) 0.0310(17) Uani 1 1 d . . . . .
C112 C 0.5889(10) 0.7325(5) 0.72166(19) 0.0312(17) Uani 1 1 d . . . . .
C113 C 0.5534(10) 0.5346(4) 0.63798(18) 0.0215(15) Uani 1 1 d . . . . .
C114 C 0.5566(10) 0.6058(4) 0.61699(19) 0.0254(16) Uani 1 1 d . . . . .

loop_
_atom_site_aniso_label
_atom_site_aniso_U_11
_atom_site_aniso_U_22
_atom_site_aniso_U_33
_atom_site_aniso_U_23
_atom_site_aniso_U_13
_atom_site_aniso_U_12
Zn1 0.0321(5) 0.0234(4) 0.0307(4) 0.0062(4) 0.0085(5) 0.0091(4)
Cl1 0.0207(9) 0.0292(8) 0.0532(11) 0.0021(8) 0.0010(9) -0.0003(8)
Cl2 0.0898(19) 0.0606(13) 0.0396(11) 0.0133(10) 0.0260(13) 0.0486(14)
N1 0.009(3) 0.028(3) 0.032(3) 0.003(2) 0.002(2) 0.000(2)
N2 0.015(3) 0.018(3) 0.037(3) 0.003(2) 0.007(3) -0.001(2)
N3 0.027(3) 0.013(2) 0.034(3) 0.001(2) -0.005(3) 0.002(2)
N4 0.038(4) 0.023(3) 0.026(3) 0.003(2) 0.005(3) 0.011(3)
C31 0.026(4) 0.016(3) 0.034(4) 0.004(3) -0.004(3) 0.001(3)
C32 0.036(5) 0.030(4) 0.041(4) 0.004(3) -0.002(4) -0.001(4)
C33 0.030(5) 0.027(4) 0.059(5) 0.018(4) -0.018(4) -0.013(4)
C34 0.037(5) 0.021(3) 0.062(6) 0.001(4) -0.020(4) 0.002(4)
C35 0.038(5) 0.023(3) 0.041(5) -0.004(3) -0.009(4) 0.004(3)
C41 0.039(4) 0.018(3) 0.027(4) 0.000(3) 0.003(3) 0.002(3)
C42 0.036(5) 0.040(4) 0.033(4) 0.008(3) -0.002(4) 0.010(4)
C43 0.036(5) 0.057(5) 0.043(5) 0.007(4) -0.006(4) 0.020(5)
C44 0.060(6) 0.043(4) 0.035(4) 0.008(4) -0.002(4) 0.012(4)
C45 0.055(6) 0.040(4) 0.032(4) 0.007(4) 0.010(4) 0.018(4)
C101 0.023(4) 0.031(4) 0.033(4) -0.003(3) 0.006(3) 0.006(3)
C102 0.020(4) 0.025(3) 0.042(4) -0.003(3) 0.003(3) 0.002(3)
C103 0.009(3) 0.033(4) 0.042(4) -0.011(3) 0.006(3) -0.002(3)
C104 0.021(4) 0.034(4) 0.051(5) -0.011(3) 0.013(4) -0.009(4)
C105 0.020(4) 0.046(5) 0.066(6) -0.024(4) 0.019(4) -0.013(4)
C106 0.021(4) 0.050(5) 0.064(6) -0.033(4) -0.002(5) -0.009(4)
C107 0.012(4) 0.060(5) 0.044(4) -0.016(4) 0.003(4) -0.001(4)
C108 0.013(4) 0.077(6) 0.050(5) -0.023(5) 0.007(4) -0.009(4)
C109 0.023(5) 0.080(7) 0.033(4) -0.010(4) -0.005(4) 0.005(5)
C110 0.008(3) 0.056(5) 0.045(4) -0.003(4) 0.000(4) -0.002(4)
C111 0.015(4) 0.043(4) 0.035(4) -0.001(3) -0.002(3) 0.004(3)
C112 0.009(3) 0.046(4) 0.039(4) -0.007(3) 0.006(3) -0.002(3)
C113 0.013(3) 0.017(3) 0.034(4) 0.000(3) 0.004(3) -0.005(3)
C114 0.009(3) 0.024(3) 0.043(4) 0.004(3) 0.000(3) -0.001(3)

loop_
_atom_type_symbol
_atom_type_description
_atom_type_scat_dispersion_real
_atom_type_scat_dispersion_imag
_atom_type_scat_source
C C 0.0181 0.0091 'International Tables Vol C Tables 4.2.6.8 and 6.1.1.4'
H H 0.0000 0.0000 'International Tables Vol C Tables 4.2.6.8 and 6.1.1.4'
Cl Cl 0.3639 0.7018 'International Tables Vol C Tables 4.2.6.8 and 6.1.1.4'
N N 0.0311 0.0180 'International Tables Vol C Tables 4.2.6.8 and 6.1.1.4'
Zn Zn -1.5491 0.6778 'International Tables Vol C Tables 4.2.6.8 and 6.1.1.4'

loop_
_geom_angle_atom_site_label_1
_geom_angle_atom_site_label_2
_geom_angle_atom_site_label_3
_geom_angle
_geom_angle_site_symmetry_1
_geom_angle_site_symmetry_3
_geom_angle_publ_flag
N3 Zn1 N4 90.3(2) . . ?
N3 Zn1 Cl2 106.28(18) . . ?
N4 Zn1 Cl2 111.54(17) . . ?
N3 Zn1 Cl1 113.75(17) . . ?
N4 Zn1 Cl1 111.79(17) . . ?
Cl2 Zn1 Cl1 119.35(11) . . ?
C101 N1 C113 114.4(6) . . ?
C102 N2 C114 115.2(6) . . ?
C31 N3 C35 118.7(6) . . ?
C31 N3 Zn1 121.9(4) . . ?
C35 N3 Zn1 119.2(5) . . ?
C41 N4 C45 119.5(6) . . ?
C41 N4 Zn1 120.8(5) . . ?
C45 N4 Zn1 119.5(5) . . ?
N3 C31 C32 121.4(6) . . ?
N3 C31 C113 118.2(6) . . ?
C32 C31 C113 120.3(7) . . ?
C33 C32 C31 119.8(8) . . ?
C33 C32 H32 120.1 . . ?
C31 C32 H32 120.1 . . ?
C34 C33 C32 119.4(8) . . ?
C34 C33 H33 120.3 . . ?
C32 C33 H33 120.3 . . ?
C33 C34 C35 119.0(7) . . ?
C33 C34 H34 120.5 . . ?
C35 C34 H34 120.5 . . ?
N3 C35 C34 121.8(7) . . ?
N3 C35 H35 119.1 . . ?
C34 C35 H35 119.1 . . ?
N4 C41 C42 120.5(6) . . ?
N4 C41 C114 119.2(6) . . ?
C42 C41 C114 120.1(7) . . ?
C43 C42 C41 119.9(8) . . ?
C43 C42 H42 120.0 . . ?
C41 C42 H42 120.0 . . ?
C42 C43 C44 119.6(8) . . ?
C42 C43 H43 120.2 . . ?
C44 C43 H43 120.2 . . ?
C43 C44 C45 118.5(7) . . ?
C43 C44 H44 120.7 . . ?
C45 C44 H44 120.7 . . ?
N4 C45 C44 121.9(8) . . ?
N4 C45 H45 119.0 . . ?
C44 C45 H45 119.0 . . ?
N1 C101 C102 122.5(6) . . ?
N1 C101 C111 129.3(7) . . ?
C102 C101 C111 108.0(6) . . ?
N2 C102 C101 122.8(6) . . ?
N2 C102 C103 128.8(6) . . ?
C101 C102 C103 108.4(6) . . ?
C104 C103 C112 119.5(7) . . ?
C104 C103 C102 134.5(7) . . ?
C112 C103 C102 105.9(6) . . ?
C103 C104 C105 116.9(8) . . ?
C103 C104 H104 121.5 . . ?
C105 C104 H104 121.5 . . ?
C106 C105 C104 123.1(8) . . ?
C106 C105 H105 118.4 . . ?
C104 C105 H105 118.4 . . ?
C105 C106 C107 121.0(7) . . ?
C105 C106 H106 119.5 . . ?
C107 C106 H106 119.5 . . ?
C112 C107 C108 116.0(8) . . ?
C112 C107 C106 114.9(8) . . ?
C108 C107 C106 129.0(8) . . ?
C109 C108 C107 121.4(8) . . ?
C109 C108 H108 119.3 . . ?
C107 C108 H108 119.3 . . ?
C108 C109 C110 121.6(8) . . ?
C108 C109 H109 119.2 . . ?
C110 C109 H109 119.2 . . ?
C111 C110 C109 118.7(8) . . ?
C111 C110 H110 120.7 . . ?
C109 C110 H110 120.7 . . ?
C110 C111 C112 118.8(7) . . ?
C110 C111 C101 135.7(7) . . ?
C112 C111 C101 105.5(6) . . ?
C103 C112 C107 124.3(7) . . ?
C103 C112 C111 112.1(7) . . ?
C107 C112 C111 123.5(7) . . ?
N1 C113 C114 123.5(6) . . ?
N1 C113 C31 111.9(5) . . ?
C114 C113 C31 124.4(6) . . ?
N2 C114 C113 121.3(6) . . ?
N2 C114 C41 112.6(6) . . ?
C113 C114 C41 126.1(6) . . ?

loop_
_geom_bond_atom_site_label_1
_geom_bond_atom_site_label_2
_geom_bond_distance
_geom_bond_site_symmetry_2
_geom_bond_publ_flag
Zn1 N3 2.046(6) . ?
Zn1 N4 2.068(6) . ?
Zn1 Cl2 2.209(2) . ?
Zn1 Cl1 2.219(2) . ?
N1 C101 1.331(9) . ?
N1 C113 1.360(9) . ?
N2 C102 1.325(10) . ?
N2 C114 1.375(9) . ?
N3 C31 1.338(9) . ?
N3 C35 1.368(9) . ?
N4 C41 1.343(9) . ?
N4 C45 1.348(10) . ?
C31 C32 1.380(11) . ?
C31 C113 1.497(9) . ?
C32 C33 1.379(10) . ?
C32 H32 0.9500 . ?
C33 C34 1.371(12) . ?
C33 H33 0.9500 . ?
C34 C35 1.377(11) . ?
C34 H34 0.9500 . ?
C35 H35 0.9500 . ?
C41 C42 1.393(10) . ?
C41 C114 1.480(10) . ?
C42 C43 1.372(11) . ?
C42 H42 0.9500 . ?
C43 C44 1.373(12) . ?
C43 H43 0.9500 . ?
C44 C45 1.390(11) . ?
C44 H44 0.9500 . ?
C45 H45 0.9500 . ?
C101 C102 1.417(10) . ?
C101 C111 1.467(10) . ?
C102 C103 1.468(9) . ?
C103 C104 1.386(10) . ?
C103 C112 1.393(11) . ?
C104 C105 1.423(11) . ?
C104 H104 0.9500 . ?
C105 C106 1.350(13) . ?
C105 H105 0.9500 . ?
C106 C107 1.430(12) . ?
C106 H106 0.9500 . ?
C107 C112 1.399(11) . ?
C107 C108 1.401(13) . ?
C108 C109 1.377(13) . ?
C108 H108 0.9500 . ?
C109 C110 1.419(11) . ?
C109 H109 0.9500 . ?
C110 C111 1.368(11) . ?
C110 H110 0.9500 . ?
C111 C112 1.419(11) . ?
C113 C114 1.385(9) . ?

loop_
_geom_torsion_atom_site_label_1
_geom_torsion_atom_site_label_2
_geom_torsion_atom_site_label_3
_geom_torsion_atom_site_label_4
_geom_torsion
_geom_torsion_site_symmetry_1
_geom_torsion_site_symmetry_2
_geom_torsion_site_symmetry_3
_geom_torsion_site_symmetry_4
_geom_torsion_publ_flag
C35 N3 C31 C32 0.1(10) . . . . ?
Zn1 N3 C31 C32 176.0(5) . . . . ?
C35 N3 C31 C113 176.7(6) . . . . ?
Zn1 N3 C31 C113 -7.3(8) . . . . ?
N3 C31 C32 C33 -1.0(11) . . . . ?
C113 C31 C32 C33 -177.6(7) . . . . ?
C31 C32 C33 C34 1.8(11) . . . . ?
C32 C33 C34 C35 -1.7(12) . . . . ?
C31 N3 C35 C34 0.1(10) . . . . ?
Zn1 N3 C35 C34 -175.9(6) . . . . ?
C33 C34 C35 N3 0.7(11) . . . . ?
C45 N4 C41 C42 -1.5(11) . . . . ?
Zn1 N4 C41 C42 -176.6(6) . . . . ?
C45 N4 C41 C114 -176.4(7) . . . . ?
Zn1 N4 C41 C114 8.6(9) . . . . ?
N4 C41 C42 C43 1.7(12) . . . . ?
C114 C41 C42 C43 176.5(8) . . . . ?
C41 C42 C43 C44 -1.3(14) . . . . ?
C42 C43 C44 C45 0.7(14) . . . . ?
C41 N4 C45 C44 0.9(12) . . . . ?
Zn1 N4 C45 C44 176.0(6) . . . . ?
C43 C44 C45 N4 -0.5(14) . . . . ?
C113 N1 C101 C102 6.1(10) . . . . ?
C113 N1 C101 C111 -179.3(7) . . . . ?
C114 N2 C102 C101 -1.4(10) . . . . ?
C114 N2 C102 C103 178.6(7) . . . . ?
N1 C101 C102 N2 -3.2(12) . . . . ?
C111 C101 C102 N2 -178.9(7) . . . . ?
N1 C101 C102 C103 176.7(6) . . . . ?
C111 C101 C102 C103 1.1(8) . . . . ?
N2 C102 C103 C104 -2.4(14) . . . . ?
C101 C102 C103 C104 177.6(8) . . . . ?
N2 C102 C103 C112 179.1(7) . . . . ?
C101 C102 C103 C112 -0.9(8) . . . . ?
C112 C103 C104 C105 -0.6(11) . . . . ?
C102 C103 C104 C105 -178.9(8) . . . . ?
C103 C104 C105 C106 -2.6(13) . . . . ?
C104 C105 C106 C107 2.8(14) . . . . ?
C105 C106 C107 C112 0.2(12) . . . . ?
C105 C106 C107 C108 178.1(9) . . . . ?
C112 C107 C108 C109 0.0(12) . . . . ?
C106 C107 C108 C109 -177.9(8) . . . . ?
C107 C108 C109 C110 1.0(13) . . . . ?
C108 C109 C110 C111 -2.6(12) . . . . ?
C109 C110 C111 C112 3.2(11) . . . . ?
C109 C110 C111 C101 -177.6(8) . . . . ?
N1 C101 C111 C110 4.6(15) . . . . ?
C102 C101 C111 C110 179.9(9) . . . . ?
N1 C101 C111 C112 -176.1(7) . . . . ?
C102 C101 C111 C112 -0.9(8) . . . . ?
C104 C103 C112 C107 3.7(12) . . . . ?
C102 C103 C112 C107 -177.5(7) . . . . ?
C104 C103 C112 C111 -178.4(6) . . . . ?
C102 C103 C112 C111 0.3(9) . . . . ?
C108 C107 C112 C103 178.4(8) . . . . ?
C106 C107 C112 C103 -3.5(12) . . . . ?
C108 C107 C112 C111 0.8(11) . . . . ?
C106 C107 C112 C111 178.9(7) . . . . ?
C110 C111 C112 C103 179.7(7) . . . . ?
C101 C111 C112 C103 0.3(9) . . . . ?
C110 C111 C112 C107 -2.4(12) . . . . ?
C101 C111 C112 C107 178.2(7) . . . . ?
C101 N1 C113 C114 -4.7(10) . . . . ?
C101 N1 C113 C31 179.0(6) . . . . ?
N3 C31 C113 N1 -121.7(7) . . . . ?
C32 C31 C113 N1 55.0(9) . . . . ?
N3 C31 C113 C114 62.0(10) . . . . ?
C32 C31 C113 C114 -121.3(8) . . . . ?
C102 N2 C114 C113 2.8(10) . . . . ?
C102 N2 C114 C41 -178.8(6) . . . . ?
N1 C113 C114 N2 0.4(11) . . . . ?
C31 C113 C114 N2 176.2(6) . . . . ?
N1 C113 C114 C41 -177.9(7) . . . . ?
C31 C113 C114 C41 -2.1(12) . . . . ?
N4 C41 C114 N2 121.5(7) . . . . ?
C42 C41 C114 N2 -53.4(9) . . . . ?
N4 C41 C114 C113 -60.1(10) . . . . ?
C42 C41 C114 C113 125.0(8) . . . . ?
